data_1530587
loop_
_publ_author_name
'Pinckney, L.R.'
'Burnham, C.W.'

_publ_section_title
;
 High-temperature crystal structure of pyroxomangite
;
_journal_name_full 'American Mineralogist'
_journal_page_first 809
_journal_page_last 817
_journal_volume 73
_journal_year 1988
_chemical_formula_sum 'Mg0.032 Mn0.97 O3 Si'
_chemical_name_systematic '(Mn0.97 Mg0.032) (Si O3)'
_space_group_IT_number 2
_symmetry_space_group_name_Hall '-P 1 (1/2*x+1/2*y,1/2*x-1/2*y,-z)'
_symmetry_space_group_name_H-M 'C -1'
_cell_angle_alpha 111.99
_cell_angle_beta 102.56
_cell_angle_gamma 82.97
_cell_formula_units_Z 28
_cell_length_a 9.754
_cell_length_b 10.617
_cell_length_c 17.506
_cell_volume 1639.091
_citation_journal_id_ASTM AMMIAY
_cod_data_source_file Pinckney_AMMIAY_1988_1727.cif
_cod_data_source_block Mg0.032Mn0.97O3Si1
_cod_original_sg_symbol_H-M 'P -1 (a+b,a-b,-c)'
_cod_original_formula_sum 'Mg0.032 Mn0.97 O3 Si1'
_cod_database_code 1530587

loop_
_symmetry_equiv_pos_as_xyz
x,y,z
-x,-y,-z
x+1/2,y+1/2,z
-x+1/2,-y+1/2,-z

loop_
_atom_site_label
_atom_site_type_symbol
_atom_site_fract_x
_atom_site_fract_y
_atom_site_fract_z
_atom_site_occupancy
_atom_site_U_iso_or_equiv
O11 O-2 0.1245 0.663 0.7115 1 0.0
Mg3 Mg+2 0.002 0.072 0.6064 0.038 0.0
Mn4 Mn+2 0.0164 0.1792 0.8072 0.967 0.0
Mn7 Mn+2 -0.0108 0.3686 0.2101 1 0.0
O4 O-2 0.1268 0.0927 0.5221 1 0.0
O17 O-2 0.1646 0.4962 0.5611 1 0.0
O20 O-2 0.157 0.6574 0.1581 1 0.0
Mg4 Mg+2 0.0164 0.1792 0.8072 0.033 0.0
O21 O-2 0.1469 0.5913 0.9977 1 0.0
Mn6 Mn+2 0.0631 0.2654 0.0197 0.921 0.0
Si7 Si+4 0.2027 0.7083 0.0895 1 0.0
O14 O-2 0.1198 0.3967 0.1365 1 0.0
O12 O-2 0.1213 0.2903 0.4281 1 0.0
O8 O-2 0.0981 0.8377 0.0941 1 0.0
Mn3 Mn+2 0.002 0.072 0.6064 0.962 0.0
Si2 Si+4 0.2124 0.3353 0.7527 1 0.0
Si1 Si+4 0.2047 0.4438 0.9362 1 0.0
O9 O-2 0.1327 0.315 0.9326 1 0.0
Mg2 Mg+2 -0.0016 0.1693 0.3135 0.048 0.0
Si5 Si+4 0.2104 0.63 0.3803 1 0.0
O18 O-2 0.1546 0.53 0.4193 1 0.0
Si3 Si+4 0.2139 0.5337 0.6628 1 0.0
Mg1 Mg+2 -0.0015 0.0391 0.105 0.027 0.0
Mg5 Mg+2 0.0631 0.2654 0.0197 0.079 0.0
O5 O-2 0.1235 0.872 0.6052 1 0.0
O19 O-2 0.1564 0.5677 0.2793 1 0.0
O13 O-2 0.1275 0.7698 0.4209 1 0.0
Mn5 Mn+2 0.0042 0.2694 0.5094 1 0.0
Mn2 Mn+2 -0.0016 0.1693 0.3135 0.952 0.0
O10 O-2 0.1258 0.2025 0.7241 1 0.0
O16 O-2 0.1649 0.406 0.6822 1 0.0
O2 O-2 0.1198 0.1856 0.2279 1 0.0
O15 O-2 0.1714 0.4486 0.8419 1 0.0
Si4 Si+4 0.2072 0.4252 0.4692 1 0.0
O6 O-2 0.1268 0.9897 0.8076 1 0.0
Si6 Si+4 0.2071 0.5281 0.1898 1 0.0
Mn1 Mn+2 -0.0015 0.0391 0.105 0.973 0.0
O1 O-2 0.1304 0.072 0.0301 1 0.0
O7 O-2 0.1331 0.7811 0.8952 1 0.0
O3 O-2 0.1198 0.9623 0.3125 1 0.0
